data_7047738
loop_
_publ_author_name
'Wang, Hui'
'Xu, Xiaoling'
'Jiang, Yimin'
'Yao, Pengfei'
'Li, Bo'
'Zou, Huahong'
'Zhou, Jinglin'
'Chen, Zilu'

_publ_section_title
;
 Synthesis, structure and magnetic properties of two mixed-valence
 icosanuclear nanocages.
;
_journal_issue 42
_journal_name_full 'Dalton transactions (Cambridge, England : 2003)'
_journal_page_first 15141
_journal_page_last 15147
_journal_paper_doi 10.1039/c8dt03444c
_journal_volume 47
_journal_year 2018
_chemical_formula_moiety 'C48 H48 Co20 N72 O24 S24, O8 S2, C H4 O, 6(C3 H7 N O), 3(H2 O)'
_chemical_formula_sum 'C67 H100 Co20 N78 O42 S26'
_chemical_formula_weight 4682.40
_space_group_crystal_system cubic
_space_group_IT_number 205
_space_group_name_Hall '-P 2ac 2ab 3'
_space_group_name_H-M_alt 'P a -3'
_symmetry_space_group_name_Hall '-P 2ac 2ab 3'
_symmetry_space_group_name_H-M 'P a -3'
_atom_sites_solution_hydrogens mixed
_audit_creation_method SHELXL-2014/7
_audit_update_record
;
2018-08-24 deposited with the CCDC.
2018-10-09 downloaded from the CCDC.
;
_cell_angle_alpha 90
_cell_angle_beta 90
_cell_angle_gamma 90
_cell_formula_units_Z 4
_cell_length_a 26.34708(15)
_cell_length_b 26.34708(15)
_cell_length_c 26.34708(15)
_cell_measurement_reflns_used 25985
_cell_measurement_temperature 153(2)
_cell_measurement_theta_max 24.0570
_cell_measurement_theta_min 3.5340
_cell_volume 18289.32(18)
_computing_cell_refinement
;
CrysAlisPro, Agilent Technologies,
Version 1.171.37.35 (release 13-08-2014 CrysAlis171 .NET)
(compiled Aug 13 2014,18:06:01)
;
_computing_data_collection
;
CrysAlisPro, Agilent Technologies,
Version 1.171.37.35 (release 13-08-2014 CrysAlis171 .NET)
(compiled Aug 13 2014,18:06:01)
;
_computing_data_reduction
;
CrysAlisPro, Agilent Technologies,
Version 1.171.37.35 (release 13-08-2014 CrysAlis171 .NET)
(compiled Aug 13 2014,18:06:01)
;
_computing_molecular_graphics 'SHELXTL (Bruker, 1998)'
_computing_publication_material 'SHELXTL (Bruker, 1998)'
_computing_structure_refinement 'SHELXL-2014/7 (Sheldrick, 2014)'
_computing_structure_solution 'SHELXS-97 (Sheldrick, 2008)'
_diffrn_ambient_temperature 153(2)
_diffrn_measured_fraction_theta_full 0.988
_diffrn_measured_fraction_theta_max 0.988
_diffrn_measurement_device_type 'SuperNova, Single source at offset, Eos'
_diffrn_measurement_method '\w scans'
_diffrn_radiation_type MoK\a
_diffrn_radiation_wavelength 0.71073
_diffrn_reflns_av_R_equivalents 0.0851
_diffrn_reflns_av_unetI/netI 0.0210
_diffrn_reflns_Laue_measured_fraction_full 0.988
_diffrn_reflns_Laue_measured_fraction_max 0.988
_diffrn_reflns_limit_h_max 31
_diffrn_reflns_limit_h_min -31
_diffrn_reflns_limit_k_max 31
_diffrn_reflns_limit_k_min -31
_diffrn_reflns_limit_l_max 31
_diffrn_reflns_limit_l_min -31
_diffrn_reflns_number 194272
_diffrn_reflns_point_group_measured_fraction_full 0.988
_diffrn_reflns_point_group_measured_fraction_max 0.988
_diffrn_reflns_theta_full 25.003
_diffrn_reflns_theta_max 25.003
_diffrn_reflns_theta_min 3.370
_diffrn_source 'SuperNova (Mo) X-ray Source'
_exptl_absorpt_coefficient_mu 2.138
_exptl_absorpt_correction_T_max 0.774
_exptl_absorpt_correction_T_min 0.560
_exptl_absorpt_correction_type multi-scan
_exptl_absorpt_process_details
;
CrysAlisPro, Agilent Technologies,
Version 1.171.37.35 (release 13-08-2014 CrysAlis171 .NET)
(compiled Aug 13 2014,18:06:01)
Empirical absorption correction using spherical harmonics,
 implemented in SCALE3 ABSPACK scaling algorithm.
;
_exptl_crystal_density_diffrn 1.701
_exptl_crystal_description block
_exptl_crystal_F_000 9360
_exptl_crystal_size_max 0.310
_exptl_crystal_size_mid 0.230
_exptl_crystal_size_min 0.120
_refine_diff_density_max 1.111
_refine_diff_density_min -0.608
_refine_diff_density_rms 0.122
_refine_ls_extinction_method none
_refine_ls_goodness_of_fit_ref 1.091
_refine_ls_hydrogen_treatment constr
_refine_ls_matrix_type full
_refine_ls_number_parameters 405
_refine_ls_number_reflns 5325
_refine_ls_number_restraints 104
_refine_ls_restrained_S_all 1.086
_refine_ls_R_factor_all 0.0890
_refine_ls_R_factor_gt 0.0607
_refine_ls_shift/su_max 0.001
_refine_ls_shift/su_mean 0.000
_refine_ls_structure_factor_coef Fsqd
_refine_ls_weighting_details 'w=1/[\s^2^(Fo^2^)+(0.0997P)^2^+107.3862P] where P=(Fo^2^+2Fc^2^)/3'
_refine_ls_weighting_scheme calc
_refine_ls_wR_factor_gt 0.1563
_refine_ls_wR_factor_ref 0.2070
_reflns_Friedel_coverage 0.000
_reflns_number_gt 3979
_reflns_number_total 5325
_reflns_threshold_expression 'I > 2\s(I)'
_cod_data_source_file c8dt03444c2.cif
_cod_data_source_block C20
_cod_depositor_comments 'Adding full bibliography for 7047738--7047739.cif.'
_cod_original_cell_volume 18289.3(3)
_cod_database_code 7047738
_shelx_shelxl_version_number 2014/7
_shelx_space_group_comment
;
The symmetry employed for this shelxl refinement is uniquely defined
by the following loop, which should always be used as a source of
symmetry information in preference to the above space-group names.
They are only intended as comments.
;
_shelx_estimated_absorpt_t_min 0.557
_shelx_estimated_absorpt_t_max 0.783

loop_
_space_group_symop_operation_xyz
'x, y, z'
'z, x, y'
'y, z, x'
'-y+1/2, -z, x+1/2'
'z+1/2, -x+1/2, -y'
'-y, z+1/2, -x+1/2'
'-z+1/2, -x, y+1/2'
'-z, x+1/2, -y+1/2'
'y+1/2, -z+1/2, -x'
'-x+1/2, -y, z+1/2'
'x+1/2, -y+1/2, -z'
'-x, y+1/2, -z+1/2'
'-x, -y, -z'
'-z, -x, -y'
'-y, -z, -x'
'y-1/2, z, -x-1/2'
'-z-1/2, x-1/2, y'
'y, -z-1/2, x-1/2'
'z-1/2, x, -y-1/2'
'z, -x-1/2, y-1/2'
'-y-1/2, z-1/2, x'
'x-1/2, y, -z-1/2'
'-x-1/2, y-1/2, z'
'x, -y-1/2, z-1/2'

loop_
_atom_site_label
_atom_site_type_symbol
_atom_site_fract_x
_atom_site_fract_y
_atom_site_fract_z
_atom_site_U_iso_or_equiv
_atom_site_adp_type
_atom_site_occupancy
_atom_site_site_symmetry_order
_atom_site_calc_flag
_atom_site_refinement_flags_posn
_atom_site_refinement_flags_adp
_atom_site_refinement_flags_occupancy
_atom_site_disorder_assembly
_atom_site_disorder_group
Co1 Co 0.61361(4) 0.71762(4) -0.17274(4) 0.0425(3) Uani 1 1 d . . . . .
Co2 Co 0.44858(3) 0.69052(4) -0.11096(4) 0.0403(3) Uani 1 1 d . . . . .
Co3 Co 0.40095(4) 0.77836(4) 0.03705(4) 0.0478(3) Uani 1 1 d . . . . .
Co4 Co 0.37078(4) 0.62922(4) 0.12922(4) 0.0457(4) Uani 1 3 d S T P . .
S1 S 0.69109(7) 0.71337(8) -0.20130(7) 0.0492(5) Uani 1 1 d . . . . .
S2 S 0.56823(8) 0.75712(9) -0.23022(8) 0.0586(6) Uani 1 1 d . . . . .
S3 S 0.43363(8) 0.83962(7) -0.00818(9) 0.0565(5) Uani 1 1 d . U . . .
S4 S 0.39019(9) 0.80785(8) 0.11377(9) 0.0615(6) Uani 1 1 d . . . . .
O1 O 0.61630(18) 0.64147(18) -0.04328(17) 0.0414(11) Uani 1 1 d . . . . .
O2 O 0.51463(17) 0.67556(19) -0.06800(17) 0.0432(11) Uani 1 1 d . . . . .
O3 O 0.40689(19) 0.65771(19) -0.05153(18) 0.0457(11) Uani 1 1 d . . . . .
O4 O 0.3757(2) 0.63118(18) 0.04909(19) 0.0467(12) Uani 1 1 d . . . . .
N1 N 0.7654(2) 0.6654(3) -0.1510(3) 0.0557(17) Uani 1 1 d . . . . .
H1A H 0.7686 0.6332 -0.1470 0.067 Uiso 1 1 d R U . . .
H1B H 0.7784 0.6740 -0.1795 0.067 Uiso 1 1 d R U . . .
N2 N 0.6879(2) 0.6635(2) -0.1123(2) 0.0432(13) Uani 1 1 d . . . . .
N3 N 0.6380(2) 0.6808(2) -0.1179(2) 0.0425(13) Uani 1 1 d . . . . .
N4 N 0.5527(2) 0.7086(2) -0.1392(2) 0.0426(13) Uani 1 1 d . . . . .
N5 N 0.5052(2) 0.7243(2) -0.1574(2) 0.0441(14) Uani 1 1 d . . . . .
N6 N 0.4673(3) 0.7655(3) -0.2235(3) 0.0640(19) Uani 1 1 d . . . . .
H6A H 0.4683 0.7577 -0.2556 0.077 Uiso 1 1 d R U . . .
H6B H 0.4398 0.7520 -0.2109 0.077 Uiso 1 1 d R U . . .
N7 N 0.4631(3) 0.8263(3) -0.1033(3) 0.078(2) Uani 1 1 d . . . . .
H7A H 0.4679 0.8086 -0.1312 0.094 Uiso 1 1 d R U . . .
H7B H 0.4722 0.8584 -0.1020 0.094 Uiso 1 1 d R U . . .
N8 N 0.4289(2) 0.7562(2) -0.0672(2) 0.0475(14) Uani 1 1 d . . . . .
N9 N 0.4083(2) 0.7394(2) -0.0209(2) 0.0452(14) Uani 1 1 d . . . . .
N10 N 0.3805(2) 0.7173(2) 0.0644(2) 0.0479(14) Uani 1 1 d . . . . .
N11 N 0.3701(2) 0.7087(2) 0.1162(2) 0.0482(14) Uani 1 1 d . . . . .
N12 N 0.3650(3) 0.7481(3) 0.1926(3) 0.073(2) Uani 1 1 d . . . . .
H12A H 0.3820 0.7237 0.2065 0.087 Uiso 1 1 d R U . . .
H12B H 0.3742 0.7763 0.2066 0.087 Uiso 1 1 d R U . . .
C1 C 0.7155(3) 0.6775(3) -0.1507(3) 0.0425(16) Uani 1 1 d . . . . .
C2 C 0.6059(3) 0.6673(3) -0.0819(3) 0.0386(15) Uani 1 1 d . . . . .
C3 C 0.5529(3) 0.6847(3) -0.0953(2) 0.0395(15) Uani 1 1 d . . . . .
C4 C 0.5094(3) 0.7477(3) -0.2003(3) 0.0493(18) Uani 1 1 d . . . . .
C5 C 0.4419(3) 0.8044(3) -0.0631(3) 0.0529(19) Uani 1 1 d . U . . .
C6 C 0.4000(2) 0.6902(3) -0.0177(3) 0.0390(15) Uani 1 1 d . . . . .
C7 C 0.3834(3) 0.6761(3) 0.0356(3) 0.0428(16) Uani 1 1 d . . . . .
C8 C 0.3746(3) 0.7505(3) 0.1418(3) 0.0509(18) Uani 1 1 d . . . . .
S51 S 0.4247(5) 0.4418(6) 0.2108(6) 0.070(10) Uani 0.1667 1 d D . P A 1
O51 O 0.4397(8) 0.4424(8) 0.1568(6) 0.029(3) Uani 0.1667 1 d D . P A 1
O61 O 0.3698(5) 0.4334(8) 0.2155(8) 0.029(3) Uani 0.1667 1 d D U P A 1
O71 O 0.4388(8) 0.4909(6) 0.2339(7) 0.029(3) Uani 0.1667 1 d D U P A 1
O81 O 0.4520(7) 0.4006(6) 0.2368(7) 0.029(3) Uani 0.1667 1 d D U P A 1
S52 S 0.4238(6) 0.4496(7) 0.2136(6) 0.074(10) Uani 0.1667 1 d D . P B 2
O52 O 0.4449(10) 0.4702(11) 0.1659(8) 0.054(4) Uani 0.1667 1 d D . P B 2
O62 O 0.4143(10) 0.3953(7) 0.2054(10) 0.054(4) Uani 0.1667 1 d D U P B 2
O72 O 0.3758(8) 0.4749(10) 0.2261(10) 0.054(4) Uani 0.1667 1 d D U P B 2
O82 O 0.4606(9) 0.4564(10) 0.2549(8) 0.054(4) Uani 0.1667 1 d D U P B 2
C12 C 0.5000 0.5000 0.0000 0.078(7) Uani 1 6 d DS T P . .
O91 O 0.4654(2) 0.5346(2) 0.0346(2) 0.07(3) Uani 0.12(3) 3 d DS T P C 1
H91 H 0.4401 0.5384 0.0581 0.110 Uiso 0.041(11) 1 d R U P C 1
O92 O 0.5477(8) 0.5255(15) -0.0114(17) 0.055(13) Uani 0.125(11) 1 d D . P C 2
H92 H 0.5415 0.5543 -0.0277 0.083 Uiso 0.125(11) 1 d R U P C 2
O10 O 0.3355(5) 0.3355(5) 0.3355(5) 0.190(10) Uani 1 3 d S T P . .
H101 H 0.3296 0.3241 0.3048 0.285 Uiso 0.3333 1 d R U P . .
H102 H 0.3693 0.3395 0.3458 0.285 Uiso 0.3333 1 d R U P . .
O11 O 0.5000 0.5000 0.5000 0.50(7) Uani 1 6 d S T P . .
H11 H 0.5015 0.5124 0.4699 0.756 Uiso 0.3333 1 d R U P . .
O12 O 0.4628(8) 0.3504(10) 0.3742(9) 0.299(11) Uani 1 1 d D U . . .
C9 C 0.4949(10) 0.3885(10) 0.3728(9) 0.39(3) Uani 1 1 d D U . . .
H9 H 0.4950 0.4159 0.3962 0.463 Uiso 1 1 calc R U . . .
N13 N 0.5290(6) 0.3833(7) 0.3325(7) 0.179(7) Uani 1 1 d D U . . .
C10 C 0.5725(9) 0.4153(9) 0.3210(9) 0.227(13) Uani 1 1 d D . . . .
H10A H 0.5638 0.4384 0.2932 0.340 Uiso 1 1 calc R U . . .
H10B H 0.6012 0.3939 0.3109 0.340 Uiso 1 1 calc R U . . .
H10C H 0.5817 0.4350 0.3511 0.340 Uiso 1 1 calc R U . . .
C11 C 0.5271(13) 0.3403(11) 0.2958(12) 0.33(2) Uani 1 1 d D U . . .
H11A H 0.5558 0.3175 0.3019 0.495 Uiso 1 1 calc R U . . .
H11B H 0.5290 0.3536 0.2611 0.495 Uiso 1 1 calc R U . . .
H11C H 0.4952 0.3217 0.3002 0.495 Uiso 1 1 calc R U . . .

loop_
_atom_site_aniso_label
_atom_site_aniso_U_11
_atom_site_aniso_U_22
_atom_site_aniso_U_33
_atom_site_aniso_U_23
_atom_site_aniso_U_13
_atom_site_aniso_U_12
Co1 0.0405(5) 0.0512(6) 0.0359(5) 0.0081(4) -0.0008(4) -0.0035(4)
Co2 0.0377(5) 0.0420(5) 0.0414(5) 0.0030(4) -0.0013(4) -0.0033(4)
Co3 0.0474(6) 0.0406(5) 0.0554(6) -0.0042(4) -0.0002(5) -0.0033(4)
Co4 0.0457(4) 0.0457(4) 0.0457(4) -0.0005(4) 0.0005(4) 0.0005(4)
S1 0.0438(10) 0.0630(12) 0.0407(9) 0.0106(8) 0.0028(8) -0.0054(8)
S2 0.0467(11) 0.0794(14) 0.0498(11) 0.0265(10) -0.0018(9) -0.0035(10)
S3 0.0579(12) 0.0389(10) 0.0726(13) -0.0004(9) 0.0017(10) -0.0009(8)
S4 0.0724(14) 0.0481(11) 0.0638(13) -0.0106(10) 0.0017(11) 0.0005(10)
O1 0.041(2) 0.046(3) 0.037(3) 0.006(2) 0.001(2) -0.002(2)
O2 0.036(2) 0.057(3) 0.036(2) 0.002(2) 0.004(2) -0.005(2)
O3 0.045(3) 0.048(3) 0.045(3) 0.000(2) 0.003(2) -0.006(2)
O4 0.056(3) 0.038(3) 0.046(3) -0.001(2) -0.003(2) -0.005(2)
N1 0.040(3) 0.069(4) 0.058(4) 0.012(3) 0.007(3) 0.001(3)
N2 0.031(3) 0.053(4) 0.046(3) 0.002(3) 0.003(2) 0.001(3)
N3 0.041(3) 0.050(3) 0.037(3) 0.006(3) -0.001(2) -0.003(3)
N4 0.039(3) 0.052(3) 0.036(3) 0.008(3) -0.005(2) -0.003(3)
N5 0.037(3) 0.050(3) 0.045(3) 0.011(3) -0.003(3) 0.000(3)
N6 0.047(4) 0.090(5) 0.055(4) 0.027(4) -0.003(3) 0.005(4)
N7 0.111(7) 0.047(4) 0.077(5) 0.009(4) 0.017(5) -0.021(4)
N8 0.046(3) 0.046(3) 0.050(3) 0.010(3) 0.003(3) -0.006(3)
N9 0.040(3) 0.046(3) 0.050(3) 0.002(3) -0.001(3) -0.007(3)
N10 0.051(4) 0.043(3) 0.050(4) 0.000(3) 0.000(3) -0.003(3)
N11 0.053(4) 0.048(4) 0.044(3) -0.005(3) 0.002(3) -0.001(3)
N12 0.096(6) 0.065(5) 0.056(4) -0.010(4) -0.005(4) 0.005(4)
C1 0.039(4) 0.048(4) 0.040(4) 0.002(3) 0.004(3) -0.005(3)
C2 0.038(3) 0.042(4) 0.036(3) 0.000(3) 0.000(3) -0.003(3)
C3 0.039(4) 0.047(4) 0.032(3) 0.001(3) -0.003(3) -0.005(3)
C4 0.048(4) 0.060(5) 0.040(4) 0.015(3) -0.005(3) -0.007(4)
C5 0.053(4) 0.044(4) 0.061(4) 0.010(3) 0.001(3) -0.005(3)
C6 0.034(3) 0.039(4) 0.044(4) -0.001(3) 0.002(3) -0.006(3)
C7 0.036(4) 0.046(4) 0.047(4) -0.001(3) -0.005(3) -0.005(3)
C8 0.058(5) 0.050(4) 0.045(4) -0.003(3) -0.008(3) 0.007(4)
S51 0.067(19) 0.048(10) 0.10(2) 0.003(11) -0.021(15) -0.010(10)
O51 0.026(5) 0.031(6) 0.030(6) -0.003(5) -0.002(5) -0.008(5)
O61 0.026(5) 0.031(6) 0.030(6) -0.003(5) -0.002(5) -0.008(5)
O71 0.026(5) 0.031(6) 0.030(6) -0.003(5) -0.002(5) -0.008(5)
O81 0.026(5) 0.031(6) 0.030(6) -0.003(5) -0.002(5) -0.008(5)
S52 0.08(2) 0.075(15) 0.069(18) -0.019(12) -0.014(15) -0.001(12)
O52 0.055(8) 0.056(8) 0.052(7) 0.004(6) -0.010(6) -0.005(7)
O62 0.055(8) 0.056(8) 0.052(7) 0.004(6) -0.010(6) -0.005(7)
O72 0.055(8) 0.056(8) 0.052(7) 0.004(6) -0.010(6) -0.005(7)
O82 0.055(8) 0.056(8) 0.052(7) 0.004(6) -0.010(6) -0.005(7)
C12 0.078(7) 0.078(7) 0.078(7) 0.000(7) 0.000(7) 0.000(7)
O91 0.07(3) 0.07(3) 0.07(3) -0.01(2) 0.01(2) 0.01(2)
O92 0.04(2) 0.06(3) 0.07(3) 0.02(2) 0.01(2) 0.004(19)
O10 0.190(10) 0.190(10) 0.190(10) -0.043(9) -0.043(9) -0.043(9)
O11 0.50(7) 0.50(7) 0.50(7) -0.18(5) -0.18(5) -0.18(5)
O12 0.284(18) 0.289(18) 0.323(19) 0.011(15) -0.037(15) -0.021(15)
C9 0.38(3) 0.39(3) 0.38(3) 0.010(10) 0.004(10) 0.003(10)
N13 0.182(10) 0.178(10) 0.177(10) 0.009(8) -0.014(8) 0.008(8)
C10 0.27(3) 0.21(2) 0.21(2) 0.06(2) 0.04(2) -0.10(2)
C11 0.35(3) 0.30(3) 0.34(3) -0.031(19) -0.014(19) 0.006(19)

loop_
_atom_type_symbol
_atom_type_description
_atom_type_scat_dispersion_real
_atom_type_scat_dispersion_imag
_atom_type_scat_source
C C 0.0033 0.0016 'International Tables Vol C Tables 4.2.6.8 and 6.1.1.4'
H H 0.0000 0.0000 'International Tables Vol C Tables 4.2.6.8 and 6.1.1.4'
Co Co 0.3494 0.9721 'International Tables Vol C Tables 4.2.6.8 and 6.1.1.4'
N N 0.0061 0.0033 'International Tables Vol C Tables 4.2.6.8 and 6.1.1.4'
O O 0.0106 0.0060 'International Tables Vol C Tables 4.2.6.8 and 6.1.1.4'
S S 0.1246 0.1234 'International Tables Vol C Tables 4.2.6.8 and 6.1.1.4'

loop_
_geom_angle_atom_site_label_1
_geom_angle_atom_site_label_2
_geom_angle_atom_site_label_3
_geom_angle
_geom_angle_site_symmetry_1
_geom_angle_site_symmetry_3
N4 Co1 N3 82.0(2) . .
N4 Co1 S1 166.58(19) . .
N3 Co1 S1 85.28(19) . .
N4 Co1 S2 85.26(18) . .
N3 Co1 S2 167.18(19) . .
S1 Co1 S2 107.27(8) . .
O3 Co2 O2 87.40(19) . .
O3 Co2 N2 94.5(2) . 19_656
O2 Co2 N2 165.2(2) . 19_656
O3 Co2 N5 165.8(2) . .
O2 Co2 N5 78.9(2) . .
N2 Co2 N5 99.7(2) 19_656 .
O3 Co2 O1 87.49(19) . 19_656
O2 Co2 O1 87.02(19) . 19_656
N2 Co2 O1 78.41(19) 19_656 19_656
N5 Co2 O1 95.6(2) . 19_656
O3 Co2 N8 78.7(2) . .
O2 Co2 N8 93.5(2) . .
N2 Co2 N8 101.2(2) 19_656 .
N5 Co2 N8 98.1(2) . .
O1 Co2 N8 166.2(2) 19_656 .
N10 Co3 N9 82.5(3) . .
N10 Co3 S3 166.9(2) . .
N9 Co3 S3 85.31(19) . .
N10 Co3 S4 84.9(2) . .
N9 Co3 S4 167.1(2) . .
S3 Co3 S4 107.05(9) . .
O4 Co4 O4 88.0(2) 7_564 6_655
O4 Co4 O4 88.0(2) 7_564 .
O4 Co4 O4 88.0(2) 6_655 .
O4 Co4 N11 79.4(2) 7_564 7_564
O4 Co4 N11 94.2(2) 6_655 7_564
O4 Co4 N11 167.1(2) . 7_564
O4 Co4 N11 94.2(2) 7_564 .
O4 Co4 N11 167.1(2) 6_655 .
O4 Co4 N11 79.4(2) . .
N11 Co4 N11 98.8(2) 7_564 .
O4 Co4 N11 167.1(2) 7_564 6_655
O4 Co4 N11 79.4(2) 6_655 6_655
O4 Co4 N11 94.2(2) . 6_655
N11 Co4 N11 98.8(2) 7_564 6_655
N11 Co4 N11 98.8(2) . 6_655
C1 S1 Co1 96.2(2) . .
C4 S2 Co1 96.0(2) . .
C5 S3 Co3 96.3(3) . .
C8 S4 Co3 96.6(3) . .
C2 O1 Co2 109.0(4) . 18_565
C3 O2 Co2 108.5(4) . .
C6 O3 Co2 109.1(4) . .
C7 O4 Co4 108.4(4) . .
C1 N1 H1A 109.0 . .
C1 N1 H1B 109.2 . .
H1A N1 H1B 109.3 . .
C1 N2 N3 110.5(6) . .
C1 N2 Co2 139.1(5) . 18_565
N3 N2 Co2 108.9(4) . 18_565
C2 N3 N2 116.0(6) . .
C2 N3 Co1 118.6(5) . .
N2 N3 Co1 125.3(4) . .
C3 N4 N5 116.3(6) . .
C3 N4 Co1 118.6(5) . .
N5 N4 Co1 125.1(4) . .
C4 N5 N4 111.3(6) . .
C4 N5 Co2 139.8(5) . .
N4 N5 Co2 107.9(4) . .
C4 N6 H6A 109.5 . .
C4 N6 H6B 111.6 . .
H6A N6 H6B 107.4 . .
C5 N7 H7A 119.8 . .
C5 N7 H7B 120.2 . .
H7A N7 H7B 120.0 . .
C5 N8 N9 109.3(6) . .
C5 N8 Co2 139.3(5) . .
N9 N8 Co2 107.9(4) . .
C6 N9 N8 115.4(6) . .
C6 N9 Co3 118.4(5) . .
N8 N9 Co3 125.6(5) . .
C7 N10 N11 115.7(6) . .
C7 N10 Co3 118.3(5) . .
N11 N10 Co3 125.1(5) . .
C8 N11 N10 110.5(6) . .
C8 N11 Co4 138.9(5) . .
N10 N11 Co4 108.2(4) . .
C8 N12 H12A 110.7 . .
C8 N12 H12B 109.1 . .
H12A N12 H12B 108.2 . .
N2 C1 N1 118.7(7) . .
N2 C1 S1 122.7(5) . .
N1 C1 S1 118.6(5) . .
O1 C2 N3 126.0(6) . .
O1 C2 C3 123.8(6) . .
N3 C2 C3 110.1(6) . .
O2 C3 N4 126.1(6) . .
O2 C3 C2 123.2(6) . .
N4 C3 C2 110.7(6) . .
N5 C4 N6 119.5(7) . .
N5 C4 S2 122.4(6) . .
N6 C4 S2 118.2(5) . .
N8 C5 N7 117.5(8) . .
N8 C5 S3 123.5(6) . .
N7 C5 S3 119.0(6) . .
O3 C6 N9 127.1(6) . .
O3 C6 C7 122.3(6) . .
N9 C6 C7 110.4(6) . .
O4 C7 N10 127.0(7) . .
O4 C7 C6 122.7(6) . .
N10 C7 C6 110.2(6) . .
N11 C8 N12 117.0(7) . .
N11 C8 S4 122.8(6) . .
N12 C8 S4 120.2(6) . .
O61 S51 O81 109.4(11) . .
O61 S51 O71 110.2(11) . .
O81 S51 O71 109.4(11) . .
O61 S51 O51 110.2(11) . .
O81 S51 O51 109.0(12) . .
O71 S51 O51 108.6(11) . .
O72 S52 O62 109.3(12) . .
O72 S52 O82 110.3(12) . .
O62 S52 O82 109.8(12) . .
O72 S52 O52 110.4(12) . .
O62 S52 O52 107.4(12) . .
O82 S52 O52 109.6(12) . .
O92 C12 O92 71.7(19) . 18_565
O92 C12 O92 108.3(19) . 6_655
O92 C12 O92 180(4) 18_565 6_655
O92 C12 O92 180.0 . 13_665
O92 C12 O92 108.3(19) 18_565 13_665
O92 C12 O92 71.7(19) 6_655 13_665
O92 C12 O92 71.7(19) . 19_656
O92 C12 O92 108.3(19) 18_565 19_656
O92 C12 O92 71.7(19) 6_655 19_656
O92 C12 O92 108.3(19) 13_665 19_656
O92 C12 O92 108.3(19) . 7_564
O92 C12 O92 71.7(19) 18_565 7_564
O92 C12 O92 108.3(19) 6_655 7_564
O92 C12 O92 71.7(19) 13_665 7_564
O92 C12 O92 180(2) 19_656 7_564
O91 C12 O91 180.0(11) 13_665 .
C12 O91 H91 150.9 . .
C12 O92 O92 54.2(10) . 19_656
C12 O92 O92 54.2(9) . 18_565
O92 O92 O92 88(4) 19_656 18_565
C12 O92 H92 109.6 . .
O92 O92 H92 55.4 19_656 .
O92 O92 H92 124.3 18_565 .
H101 O10 H102 118.3 . .
O12 C9 N13 111.2(15) . .
O12 C9 H9 124.4 . .
N13 C9 H9 124.4 . .
C9 N13 C10 127.4(13) . .
C9 N13 C11 123.1(13) . .
C10 N13 C11 109.4(12) . .
N13 C10 H10A 109.5 . .
N13 C10 H10B 109.5 . .
H10A C10 H10B 109.5 . .
N13 C10 H10C 109.5 . .
H10A C10 H10C 109.5 . .
H10B C10 H10C 109.5 . .
N13 C11 H11A 109.5 . .
N13 C11 H11B 109.5 . .
H11A C11 H11B 109.5 . .
N13 C11 H11C 109.5 . .
H11A C11 H11C 109.5 . .
H11B C11 H11C 109.5 . .

loop_
_geom_bond_atom_site_label_1
_geom_bond_atom_site_label_2
_geom_bond_distance
_geom_bond_site_symmetry_2
Co1 N4 1.847(6) .
Co1 N3 1.856(6) .
Co1 S1 2.179(2) .
Co1 S2 2.192(2) .
Co2 O3 2.099(5) .
Co2 O2 2.113(5) .
Co2 N2 2.119(6) 19_656
Co2 N5 2.125(6) .
Co2 O1 2.125(5) 19_656
Co2 N8 2.142(7) .
Co3 N10 1.844(6) .
Co3 N9 1.850(6) .
Co3 S3 2.183(2) .
Co3 S4 2.184(2) .
Co4 O4 2.116(5) 7_564
Co4 O4 2.116(5) 6_655
Co4 O4 2.116(5) .
Co4 N11 2.122(6) 7_564
Co4 N11 2.122(6) .
Co4 N11 2.122(6) 6_655
S1 C1 1.756(7) .
S2 C4 1.756(8) .
S3 C5 1.733(9) .
S4 C8 1.731(8) .
O1 C2 1.255(8) .
O1 Co2 2.125(5) 18_565
O2 C3 1.261(8) .
O3 C6 1.250(8) .
O4 C7 1.252(9) .
N1 C1 1.355(9) .
N1 H1A 0.8580 .
N1 H1B 0.8577 .
N2 C1 1.300(9) .
N2 N3 1.399(8) .
N2 Co2 2.119(6) 18_565
N3 C2 1.320(9) .
N4 C3 1.319(9) .
N4 N5 1.402(8) .
N5 C4 1.292(9) .
N6 C4 1.350(10) .
N6 H6A 0.8697 .
N6 H6B 0.8722 .
N7 C5 1.328(11) .
N7 H7A 0.8800 .
N7 H7B 0.8801 .
N8 C5 1.320(10) .
N8 N9 1.407(8) .
N9 C6 1.317(9) .
N10 C7 1.326(9) .
N10 N11 1.411(9) .
N11 C8 1.297(10) .
N12 C8 1.364(11) .
N12 H12A 0.8654 .
N12 H12B 0.8645 .
C2 C3 1.511(9) .
C6 C7 1.517(10) .
S51 O61 1.468(9) .
S51 O81 1.471(9) .
S51 O71 1.475(9) .
S51 O51 1.478(9) .
S52 O72 1.468(9) .
S52 O62 1.468(10) .
S52 O82 1.469(9) .
S52 O52 1.476(9) .
C12 O92 1.456(10) .
C12 O92 1.456(10) 18_565
C12 O92 1.456(10) 6_655
C12 O92 1.456(10) 13_665
C12 O92 1.456(10) 19_656
C12 O92 1.456(10) 7_564
C12 O91 1.578(10) 13_665
C12 O91 1.578(10) .
O91 H91 0.9152 .
O92 O92 1.70(4) 19_656
O92 O92 1.70(4) 18_565
O92 H92 0.8883 .
O10 H101 0.8776 .
O10 H102 0.9373 .
O11 H11 0.8584 .
O12 C9 1.313(10) .
C9 N13 1.398(9) .
C9 H9 0.9500 .
N13 C10 1.454(9) .
N13 C11 1.490(9) .
C10 H10A 0.9800 .
C10 H10B 0.9800 .
C10 H10C 0.9800 .
C11 H11A 0.9800 .
C11 H11B 0.9800 .
C11 H11C 0.9800 .

loop_
_geom_hbond_atom_site_label_D
_geom_hbond_atom_site_label_H
_geom_hbond_atom_site_label_A
_geom_hbond_distance_DH
_geom_hbond_distance_HA
_geom_hbond_distance_DA
_geom_hbond_angle_DHA
_geom_hbond_site_symmetry_A
N1 H1A N8 0.86 2.67 3.342(9) 136.2 18_565
N1 H1B S1 0.86 2.91 3.742(7) 165.1 2_654
N6 H6B N1 0.87 2.70 3.473(10) 148.4 19_656
N6 H6B N2 0.87 2.51 3.329(9) 156.6 19_656
N7 H7A N5 0.88 2.53 3.238(11) 138.6 .
N7 H7A N6 0.88 2.69 3.553(12) 168.7 .
N7 H7B S3 0.88 2.68 3.416(7) 141.8 17_664
N12 H12A N11 0.87 2.47 3.183(10) 139.7 7_564
N12 H12B S1 0.86 3.02 3.428(8) 110.9 5_566
O91 H91 O4 0.92 2.58 3.494(10) 180.0 6_655
O10 H101 S1 0.88 2.95 3.828(18) 179.4 13_665
O10 H102 O12 0.94 2.59 3.53(3) 180.0 .
C11 H11A S4 0.98 2.65 3.34(4) 127.7 12_645
C11 H11B O81 0.98 2.46 2.97(4) 112.3 .

loop_
_geom_torsion_atom_site_label_1
_geom_torsion_atom_site_label_2
_geom_torsion_atom_site_label_3
_geom_torsion_atom_site_label_4
_geom_torsion
_geom_torsion_site_symmetry_1
_geom_torsion_site_symmetry_4
C1 N2 N3 C2 177.7(6) . .
Co2 N2 N3 C2 8.9(7) 18_565 .
C1 N2 N3 Co1 0.9(8) . .
Co2 N2 N3 Co1 -168.0(3) 18_565 .
N4 Co1 N3 C2 -2.4(5) . .
S1 Co1 N3 C2 -178.1(5) . .
S2 Co1 N3 C2 -9.5(14) . .
N4 Co1 N3 N2 174.3(6) . .
S1 Co1 N3 N2 -1.3(5) . .
S2 Co1 N3 N2 167.3(6) . .
N3 Co1 N4 C3 2.4(5) . .
S1 Co1 N4 C3 21.4(13) . .
S2 Co1 N4 C3 -179.2(5) . .
N3 Co1 N4 N5 -176.0(6) . .
S1 Co1 N4 N5 -157.0(6) . .
S2 Co1 N4 N5 2.4(5) . .
C3 N4 N5 C4 179.4(7) . .
Co1 N4 N5 C4 -2.2(9) . .
C3 N4 N5 Co2 -10.1(7) . .
Co1 N4 N5 Co2 168.3(3) . .
C5 N8 N9 C6 -171.3(6) . .
Co2 N8 N9 C6 -8.1(7) . .
C5 N8 N9 Co3 -0.5(8) . .
Co2 N8 N9 Co3 162.7(3) . .
N10 Co3 N9 C6 -3.8(5) . .
S3 Co3 N9 C6 171.4(5) . .
S4 Co3 N9 C6 7.1(13) . .
N10 Co3 N9 N8 -174.4(6) . .
S3 Co3 N9 N8 0.8(5) . .
S4 Co3 N9 N8 -163.5(6) . .
N9 Co3 N10 C7 4.7(6) . .
S3 Co3 N10 C7 -17.1(14) . .
S4 Co3 N10 C7 -172.9(6) . .
N9 Co3 N10 N11 173.3(6) . .
S3 Co3 N10 N11 151.5(7) . .
S4 Co3 N10 N11 -4.3(5) . .
C7 N10 N11 C8 171.8(7) . .
Co3 N10 N11 C8 3.0(9) . .
C7 N10 N11 Co4 6.0(7) . .
Co3 N10 N11 Co4 -162.8(4) . .
N3 N2 C1 N1 178.0(6) . .
Co2 N2 C1 N1 -18.2(12) 18_565 .
N3 N2 C1 S1 0.4(9) . .
Co2 N2 C1 S1 164.2(4) 18_565 .
Co1 S1 C1 N2 -1.1(6) . .
Co1 S1 C1 N1 -178.7(6) . .
Co2 O1 C2 N3 -10.4(8) 18_565 .
Co2 O1 C2 C3 165.3(5) 18_565 .
N2 N3 C2 O1 1.1(10) . .
Co1 N3 C2 O1 178.2(5) . .
N2 N3 C2 C3 -175.0(6) . .
Co1 N3 C2 C3 2.0(8) . .
Co2 O2 C3 N4 12.1(9) . .
Co2 O2 C3 C2 -165.7(5) . .
N5 N4 C3 O2 -1.4(11) . .
Co1 N4 C3 O2 -179.9(5) . .
N5 N4 C3 C2 176.7(6) . .
Co1 N4 C3 C2 -1.8(8) . .
O1 C2 C3 O2 1.8(11) . .
N3 C2 C3 O2 178.0(6) . .
O1 C2 C3 N4 -176.4(6) . .
N3 C2 C3 N4 -0.1(8) . .
N4 N5 C4 N6 179.9(7) . .
Co2 N5 C4 N6 14.0(14) . .
N4 N5 C4 S2 0.3(9) . .
Co2 N5 C4 S2 -165.6(5) . .
Co1 S2 C4 N5 1.1(7) . .
Co1 S2 C4 N6 -178.5(7) . .
N9 N8 C5 N7 178.7(7) . .
Co2 N8 C5 N7 23.7(13) . .
N9 N8 C5 S3 -0.3(9) . .
Co2 N8 C5 S3 -155.3(5) . .
Co3 S3 C5 N8 0.7(7) . .
Co3 S3 C5 N7 -178.3(7) . .
Co2 O3 C6 N9 11.8(9) . .
Co2 O3 C6 C7 -164.0(5) . .
N8 N9 C6 O3 -2.5(10) . .
Co3 N9 C6 O3 -174.0(6) . .
N8 N9 C6 C7 173.8(5) . .
Co3 N9 C6 C7 2.2(7) . .
Co4 O4 C7 N10 -10.6(9) . .
Co4 O4 C7 C6 166.6(5) . .
N11 N10 C7 O4 3.3(11) . .
Co3 N10 C7 O4 172.9(6) . .
N11 N10 C7 C6 -174.2(6) . .
Co3 N10 C7 C6 -4.6(8) . .
O3 C6 C7 O4 0.3(11) . .
N9 C6 C7 O4 -176.2(6) . .
O3 C6 C7 N10 177.9(6) . .
N9 C6 C7 N10 1.4(8) . .
N10 N11 C8 N12 179.2(7) . .
Co4 N11 C8 N12 -21.6(13) . .
N10 N11 C8 S4 1.1(9) . .
Co4 N11 C8 S4 160.3(5) . .
Co3 S4 C8 N11 -3.5(7) . .
Co3 S4 C8 N12 178.5(7) . .
O92 C12 O92 O92 -117(4) 18_565 19_656
O92 C12 O92 O92 63(4) 6_655 19_656
O92 C12 O92 O92 180.000(0) 7_564 19_656
O92 C12 O92 O92 180.000(3) 6_655 18_565
O92 C12 O92 O92 117(4) 19_656 18_565
O92 C12 O92 O92 -63(4) 7_564 18_565
O12 C9 N13 C10 -175(2) . .
O12 C9 N13 C11 1(3) . .
